data_7707152
loop_
_publ_author_name
'Kulyabin, Pavel S.'
'Izmer, Vyatcheslav V.'
'Goryunov, Georgy P.'
'Sharikov, Mikhail I.'
'Kononovich, Dmitry S.'
'Uborsky, Dmitry V.'
'Canich, Jo Ann M.'
'Voskoboynikov, Alexander Z.'

_publ_section_title
;
 Multisubstituted <i>C</i><sub>2</sub>-symmetric <i>ansa</i>-metallocenes
 bearing nitrogen heterocycles: influence of substituents on catalytic
 properties in propylene polymerization at higher temperatures.
;
_journal_issue 18
_journal_name_full 'Dalton transactions (Cambridge, England : 2003)'
_journal_page_first 6170
_journal_page_last 6180
_journal_paper_doi 10.1039/d1dt00645b
_journal_volume 50
_journal_year 2021
_chemical_formula_moiety 'C52 H50 N2 Si Zr, C7 H8'
_chemical_formula_sum 'C59 H58 N2 Si Zr'
_chemical_formula_weight 914.38
_space_group_crystal_system triclinic
_space_group_IT_number 2
_space_group_name_Hall '-P 1'
_space_group_name_H-M_alt 'P -1'
_atom_sites_solution_hydrogens geom
_audit_creation_method SHELXL-2016/6
_audit_update_record
;
2020-11-25 deposited with the CCDC.	2021-04-19 downloaded from the CCDC.
;
_cell_angle_alpha 77.496(2)
_cell_angle_beta 85.801(2)
_cell_angle_gamma 81.266(2)
_cell_formula_units_Z 2
_cell_length_a 11.8095(9)
_cell_length_b 12.3878(9)
_cell_length_c 16.4897(13)
_cell_measurement_reflns_used 999
_cell_measurement_temperature 120(2)
_cell_measurement_theta_max 25
_cell_measurement_theta_min 3
_cell_volume 2325.8(3)
_computing_cell_refinement 'Bruker SAINT'
_computing_data_collection 'Bruker APEX2'
_computing_data_reduction 'Bruker SAINT'
_computing_molecular_graphics 'SHELXTL (Sheldrick, 2008)'
_computing_publication_material 'SHELXTL (Sheldrick, 2008)'
_computing_structure_refinement 'SHELXL (Sheldrick, 2015b)'
_computing_structure_solution 'SHELXT (Sheldrick, 2015a)'
_diffrn_ambient_temperature 120(2)
_diffrn_detector_type 'Bruker APEX II CCD area detector'
_diffrn_measured_fraction_theta_full 1.000
_diffrn_measured_fraction_theta_max 0.995
_diffrn_measurement_device_type 'Bruker APEX DUO diffractometer'
_diffrn_measurement_method 'omega scans'
_diffrn_radiation_type MoK\a
_diffrn_radiation_wavelength 0.71073
_diffrn_reflns_av_R_equivalents 0.0493
_diffrn_reflns_av_unetI/netI 0.0748
_diffrn_reflns_Laue_measured_fraction_full 1.000
_diffrn_reflns_Laue_measured_fraction_max 0.995
_diffrn_reflns_limit_h_max 16
_diffrn_reflns_limit_h_min -16
_diffrn_reflns_limit_k_max 17
_diffrn_reflns_limit_k_min -17
_diffrn_reflns_limit_l_max 23
_diffrn_reflns_limit_l_min -23
_diffrn_reflns_number 32185
_diffrn_reflns_point_group_measured_fraction_full 1.000
_diffrn_reflns_point_group_measured_fraction_max 0.995
_diffrn_reflns_theta_full 25.242
_diffrn_reflns_theta_max 30.588
_diffrn_reflns_theta_min 1.700
_exptl_absorpt_coefficient_mu 0.304
_exptl_absorpt_correction_T_max 0.4330
_exptl_absorpt_correction_T_min 0.3609
_exptl_absorpt_correction_type multi-scan
_exptl_absorpt_process_details 'Bruker SADABS'
_exptl_crystal_colour yellow
_exptl_crystal_density_diffrn 1.306
_exptl_crystal_description prism
_exptl_crystal_F_000 960
_exptl_crystal_size_max 0.260
_exptl_crystal_size_mid 0.210
_exptl_crystal_size_min 0.170
_refine_diff_density_max 1.022
_refine_diff_density_min -1.198
_refine_diff_density_rms 0.088
_refine_ls_extinction_method none
_refine_ls_goodness_of_fit_ref 1.012
_refine_ls_hydrogen_treatment constr
_refine_ls_matrix_type full
_refine_ls_number_parameters 579
_refine_ls_number_reflns 14231
_refine_ls_number_restraints 0
_refine_ls_restrained_S_all 1.012
_refine_ls_R_factor_all 0.0791
_refine_ls_R_factor_gt 0.0510
_refine_ls_shift/su_max 0.001
_refine_ls_shift/su_mean 0.000
_refine_ls_structure_factor_coef Fsqd
_refine_ls_weighting_details 'w=1/[\s^2^(Fo^2^)+(0.0675P)^2^] where P=(Fo^2^+2Fc^2^)/3'
_refine_ls_weighting_scheme calc
_refine_ls_wR_factor_gt 0.1196
_refine_ls_wR_factor_ref 0.1338
_reflns_Friedel_coverage 0.000
_reflns_number_gt 10209
_reflns_number_total 14231
_reflns_threshold_expression I>2\s(I)
_cod_data_source_file d1dt00645b2.cif
_cod_data_source_block pk1835
_cod_depositor_comments 'Adding full bibliography for 7707148--7707153.cif.'
_cod_database_code 7707152
_shelx_shelxl_version_number 2016/6
_shelx_space_group_comment
;
The symmetry employed for this shelxl refinement is uniquely defined
by the following loop, which should always be used as a source of
symmetry information in preference to the above space-group names.
They are only intended as comments.
;
_shelx_estimated_absorpt_t_min 0.925
_shelx_estimated_absorpt_t_max 0.950

loop_
_space_group_symop_operation_xyz
'x, y, z'
'-x, -y, -z'

loop_
_atom_site_label
_atom_site_type_symbol
_atom_site_fract_x
_atom_site_fract_y
_atom_site_fract_z
_atom_site_U_iso_or_equiv
_atom_site_adp_type
_atom_site_occupancy
_atom_site_site_symmetry_order
_atom_site_calc_flag
_atom_site_refinement_flags_posn
_atom_site_refinement_flags_adp
_atom_site_refinement_flags_occupancy
_atom_site_disorder_assembly
_atom_site_disorder_group
Zr1 Zr 0.26701(2) 0.42297(2) 0.79834(2) 0.01765(7) Uani 1 1 d . . . . .
Si1 Si 0.25975(5) 0.49879(5) 0.97758(4) 0.01935(13) Uani 1 1 d . . . . .
N1 N -0.06647(16) 0.42809(16) 0.69033(11) 0.0204(4) Uani 1 1 d . . . . .
N1A N 0.60973(18) 0.26991(17) 0.71253(12) 0.0264(4) Uani 1 1 d . . . . .
C1 C -0.03135(19) 0.40336(19) 0.77387(14) 0.0206(4) Uani 1 1 d . . . . .
C2 C -0.0661(2) 0.3143(2) 0.82935(14) 0.0239(5) Uani 1 1 d . . . . .
H2A H -0.114751 0.269918 0.812068 0.029 Uiso 1 1 calc R U . . .
C3 C -0.0302(2) 0.2875(2) 0.91262(15) 0.0252(5) Uani 1 1 d . . . . .
H3A H -0.054850 0.224627 0.949801 0.030 Uiso 1 1 calc R U . . .
C4 C 0.0387(2) 0.3495(2) 0.94065(14) 0.0235(5) Uani 1 1 d . . . . .
H4A H 0.060478 0.330421 0.996840 0.028 Uiso 1 1 calc R U . . .
C5 C 0.07761(19) 0.44275(19) 0.88529(13) 0.0193(4) Uani 1 1 d . . . . .
C6 C 0.14756(19) 0.52510(18) 0.89659(13) 0.0188(4) Uani 1 1 d . . . . .
C7 C 0.14799(19) 0.60340(18) 0.81864(13) 0.0192(4) Uani 1 1 d . . . . .
C8 C 0.08917(19) 0.56747(19) 0.75995(13) 0.0194(4) Uani 1 1 d . . . . .
H8A H 0.071884 0.610968 0.702623 0.023 Uiso 1 1 calc R U . . .
C9 C 0.04163(18) 0.47003(18) 0.80026(13) 0.0188(4) Uani 1 1 d . . . . .
C10 C 0.2034(2) 0.70835(19) 0.79847(15) 0.0240(5) Uani 1 1 d . . . . .
H10A H 0.178395 0.753255 0.840359 0.036 Uiso 1 1 calc R U . . .
H10B H 0.180862 0.751473 0.743491 0.036 Uiso 1 1 calc R U . . .
H10C H 0.286955 0.688620 0.798424 0.036 Uiso 1 1 calc R U . . .
C11 C -0.0655(2) 0.34949(19) 0.63989(14) 0.0213(4) Uani 1 1 d . . . . .
C12 C -0.0273(2) 0.2358(2) 0.65559(15) 0.0256(5) Uani 1 1 d . . . . .
H12A H 0.002580 0.198319 0.707787 0.031 Uiso 1 1 calc R U . . .
C13 C -0.0339(2) 0.1781(2) 0.59325(16) 0.0281(5) Uani 1 1 d . . . . .
H13A H -0.007974 0.100125 0.603429 0.034 Uiso 1 1 calc R U . . .
C14 C -0.0775(2) 0.2312(2) 0.51559(15) 0.0268(5) Uani 1 1 d . . . . .
C15 C -0.1156(2) 0.3447(2) 0.50075(15) 0.0255(5) Uani 1 1 d . . . . .
H15A H -0.145844 0.381818 0.448577 0.031 Uiso 1 1 calc R U . . .
C16 C -0.1096(2) 0.4049(2) 0.56273(14) 0.0223(5) Uani 1 1 d . . . . .
C17 C -0.14182(19) 0.5210(2) 0.56597(14) 0.0214(4) Uani 1 1 d . . . . .
C18 C -0.1919(2) 0.6143(2) 0.50946(15) 0.0256(5) Uani 1 1 d . . . . .
H18A H -0.207269 0.607492 0.455186 0.031 Uiso 1 1 calc R U . . .
C19 C -0.2190(2) 0.7164(2) 0.53247(16) 0.0278(5) Uani 1 1 d . . . . .
C20 C -0.1986(2) 0.7231(2) 0.61442(16) 0.0267(5) Uani 1 1 d . . . . .
H20A H -0.220431 0.792379 0.631013 0.032 Uiso 1 1 calc R U . . .
C21 C -0.1482(2) 0.6328(2) 0.67169(15) 0.0242(5) Uani 1 1 d . . . . .
H21A H -0.135915 0.639211 0.726647 0.029 Uiso 1 1 calc R U . . .
C22 C -0.11608(19) 0.53221(19) 0.64576(14) 0.0208(4) Uani 1 1 d . . . . .
C23 C -0.0821(3) 0.1645(2) 0.44896(17) 0.0351(6) Uani 1 1 d . . . . .
H23A H -0.145070 0.199781 0.412402 0.053 Uiso 1 1 calc R U . . .
H23B H -0.094763 0.088137 0.475303 0.053 Uiso 1 1 calc R U . . .
H23C H -0.009432 0.162399 0.416201 0.053 Uiso 1 1 calc R U . . .
C24 C -0.2694(3) 0.8191(2) 0.47166(17) 0.0359(6) Uani 1 1 d . . . . .
H24A H -0.287053 0.797786 0.420597 0.054 Uiso 1 1 calc R U . . .
H24B H -0.214063 0.872464 0.458508 0.054 Uiso 1 1 calc R U . . .
H24C H -0.339926 0.853612 0.496437 0.054 Uiso 1 1 calc R U . . .
C25 C 0.3145(2) 0.6274(2) 0.99013(15) 0.0267(5) Uani 1 1 d . . . . .
H25A H 0.384123 0.606527 1.022083 0.040 Uiso 1 1 calc R U . . .
H25B H 0.255965 0.671215 1.019668 0.040 Uiso 1 1 calc R U . . .
H25C H 0.332188 0.672186 0.935242 0.040 Uiso 1 1 calc R U . . .
C26 C 0.2107(2) 0.4298(2) 1.08374(14) 0.0254(5) Uani 1 1 d . . . . .
H26A H 0.275453 0.380652 1.112008 0.038 Uiso 1 1 calc R U . . .
H26B H 0.150108 0.385776 1.079233 0.038 Uiso 1 1 calc R U . . .
H26C H 0.180932 0.486909 1.115723 0.038 Uiso 1 1 calc R U . . .
C27 C 0.3296(2) 0.5270(2) 0.67810(14) 0.0225(5) Uani 1 1 d . . . . .
H27A H 0.292033 0.604251 0.672253 0.034 Uiso 1 1 calc R U . . .
H27B H 0.311162 0.496668 0.631238 0.034 Uiso 1 1 calc R U . . .
H27C H 0.412833 0.525050 0.678647 0.034 Uiso 1 1 calc R U . . .
C28 C 0.2229(2) 0.2830(2) 0.74546(16) 0.0271(5) Uani 1 1 d . . . . .
H28A H 0.167376 0.312969 0.702040 0.041 Uiso 1 1 calc R U . . .
H28B H 0.189557 0.229072 0.789716 0.041 Uiso 1 1 calc R U . . .
H28C H 0.292534 0.245764 0.721538 0.041 Uiso 1 1 calc R U . . .
C1A C 0.5719(2) 0.3623(2) 0.75107(14) 0.0237(5) Uani 1 1 d . . . . .
C2A C 0.6165(2) 0.4608(2) 0.72655(15) 0.0261(5) Uani 1 1 d . . . . .
H2AA H 0.672495 0.468855 0.682096 0.031 Uiso 1 1 calc R U . . .
C3A C 0.5796(2) 0.5505(2) 0.76701(15) 0.0268(5) Uani 1 1 d . . . . .
H3AA H 0.610956 0.618281 0.748583 0.032 Uiso 1 1 calc R U . . .
C4A C 0.4997(2) 0.5423(2) 0.83223(14) 0.0228(5) Uani 1 1 d . . . . .
H4AA H 0.476510 0.603794 0.858391 0.027 Uiso 1 1 calc R U . . .
C5A C 0.45226(19) 0.44147(19) 0.86018(13) 0.0197(4) Uani 1 1 d . . . . .
C6A C 0.37029(19) 0.40509(19) 0.92686(13) 0.0210(4) Uani 1 1 d . . . . .
C7A C 0.3613(2) 0.29079(19) 0.92353(14) 0.0221(5) Uani 1 1 d . . . . .
C8A C 0.4287(2) 0.26089(19) 0.85600(14) 0.0229(5) Uani 1 1 d . . . . .
H8AA H 0.441376 0.185070 0.842290 0.028 Uiso 1 1 calc R U . . .
C9A C 0.48804(19) 0.35101(19) 0.81787(14) 0.0217(5) Uani 1 1 d . . . . .
C10A C 0.2958(2) 0.2095(2) 0.98247(15) 0.0289(5) Uani 1 1 d . . . . .
H10D H 0.348666 0.143078 1.006215 0.043 Uiso 1 1 calc R U . . .
H10E H 0.237309 0.187772 0.952378 0.043 Uiso 1 1 calc R U . . .
H10F H 0.258727 0.244666 1.027238 0.043 Uiso 1 1 calc R U . . .
C11A C 0.6755(2) 0.1711(2) 0.74922(16) 0.0259(5) Uani 1 1 d . . . . .
C12A C 0.7168(2) 0.1371(2) 0.82902(16) 0.0274(5) Uani 1 1 d . . . . .
H12B H 0.698450 0.182622 0.868967 0.033 Uiso 1 1 calc R U . . .
C13A C 0.7852(2) 0.0349(2) 0.84828(17) 0.0314(6) Uani 1 1 d . . . . .
H13B H 0.814174 0.010640 0.902433 0.038 Uiso 1 1 calc R U . . .
C14A C 0.8133(2) -0.0342(2) 0.79054(18) 0.0333(6) Uani 1 1 d . . . . .
C15A C 0.7705(2) 0.0003(2) 0.71193(18) 0.0336(6) Uani 1 1 d . . . . .
H15B H 0.788807 -0.046032 0.672462 0.040 Uiso 1 1 calc R U . . .
C16A C 0.7005(2) 0.1024(2) 0.69016(16) 0.0287(5) Uani 1 1 d . . . . .
C17A C 0.6450(2) 0.1617(2) 0.61504(16) 0.0307(6) Uani 1 1 d . . . . .
C18A C 0.6345(3) 0.1354(2) 0.53782(17) 0.0363(6) Uani 1 1 d . . . . .
H18B H 0.670238 0.065482 0.527195 0.044 Uiso 1 1 calc R U . . .
C19A C 0.5727(3) 0.2102(2) 0.47726(17) 0.0376(6) Uani 1 1 d . . . . .
C20A C 0.5218(3) 0.3139(2) 0.49353(16) 0.0369(6) Uani 1 1 d . . . . .
H20B H 0.480309 0.365886 0.451124 0.044 Uiso 1 1 calc R U . . .
C21A C 0.5299(2) 0.3431(2) 0.56932(16) 0.0327(6) Uani 1 1 d . . . . .
H21B H 0.494670 0.413514 0.579341 0.039 Uiso 1 1 calc R U . . .
C22A C 0.5916(2) 0.2653(2) 0.63014(15) 0.0284(5) Uani 1 1 d . . . . .
C23A C 0.8892(3) -0.1457(2) 0.8135(2) 0.0459(8) Uani 1 1 d . . . . .
H23D H 0.955267 -0.147929 0.773975 0.069 Uiso 1 1 calc R U . . .
H23E H 0.845361 -0.206110 0.811560 0.069 Uiso 1 1 calc R U . . .
H23F H 0.916108 -0.154980 0.869747 0.069 Uiso 1 1 calc R U . . .
C24A C 0.5584(3) 0.1818(3) 0.39458(18) 0.0510(8) Uani 1 1 d . . . . .
H24D H 0.600595 0.107693 0.393109 0.076 Uiso 1 1 calc R U . . .
H24E H 0.588412 0.237444 0.349875 0.076 Uiso 1 1 calc R U . . .
H24F H 0.476866 0.181738 0.386979 0.076 Uiso 1 1 calc R U . . .
C1S C 0.2514(3) -0.0277(3) 0.8521(2) 0.0499(8) Uani 1 1 d . . . . .
C2S C 0.3081(3) -0.0697(3) 0.9213(2) 0.0541(9) Uani 1 1 d . . . . .
H2SA H 0.267003 -0.087164 0.973039 0.065 Uiso 1 1 calc R U . . .
C3S C 0.4265(4) -0.0881(3) 0.9181(3) 0.0663(11) Uani 1 1 d . . . . .
H3SA H 0.465481 -0.115830 0.968400 0.080 Uiso 1 1 calc R U . . .
C4S C 0.4905(3) -0.0672(3) 0.8432(3) 0.0638(10) Uani 1 1 d . . . . .
H4SA H 0.571890 -0.081703 0.841385 0.077 Uiso 1 1 calc R U . . .
C5S C 0.4313(4) -0.0250(3) 0.7728(2) 0.0642(11) Uani 1 1 d . . . . .
H5SA H 0.472050 -0.007547 0.720939 0.077 Uiso 1 1 calc R U . . .
C6S C 0.3112(3) -0.0071(3) 0.7757(2) 0.0527(9) Uani 1 1 d . . . . .
H6SA H 0.270860 0.019095 0.725894 0.063 Uiso 1 1 calc R U . . .
C7S C 0.1225(3) -0.0040(3) 0.8572(3) 0.0709(12) Uani 1 1 d . . . . .
H7SA H 0.092928 -0.054389 0.905753 0.106 Uiso 1 1 calc R U . . .
H7SB H 0.091766 -0.015804 0.806673 0.106 Uiso 1 1 calc R U . . .
H7SC H 0.098816 0.073534 0.862539 0.106 Uiso 1 1 calc R U . . .

loop_
_atom_site_aniso_label
_atom_site_aniso_U_11
_atom_site_aniso_U_22
_atom_site_aniso_U_33
_atom_site_aniso_U_23
_atom_site_aniso_U_13
_atom_site_aniso_U_12
Zr1 0.01872(11) 0.01840(11) 0.01627(10) -0.00469(8) -0.00147(7) -0.00206(8)
Si1 0.0203(3) 0.0219(3) 0.0163(3) -0.0056(2) -0.0031(2) -0.0011(2)
N1 0.0216(9) 0.0205(9) 0.0204(9) -0.0051(7) -0.0043(7) -0.0037(7)
N1A 0.0264(11) 0.0285(11) 0.0227(10) -0.0066(8) 0.0038(8) 0.0010(8)
C1 0.0187(10) 0.0248(11) 0.0193(10) -0.0062(9) -0.0008(8) -0.0039(9)
C2 0.0226(11) 0.0268(12) 0.0244(11) -0.0065(9) 0.0002(9) -0.0093(9)
C3 0.0268(12) 0.0235(12) 0.0247(12) -0.0015(9) 0.0016(9) -0.0079(10)
C4 0.0233(11) 0.0268(12) 0.0191(11) -0.0021(9) -0.0010(9) -0.0035(9)
C5 0.0183(10) 0.0214(11) 0.0180(10) -0.0048(8) 0.0000(8) -0.0011(8)
C6 0.0203(10) 0.0201(11) 0.0169(10) -0.0067(8) -0.0012(8) -0.0015(8)
C7 0.0178(10) 0.0189(10) 0.0204(10) -0.0053(8) -0.0028(8) 0.0015(8)
C8 0.0191(10) 0.0217(11) 0.0167(10) -0.0035(8) -0.0012(8) -0.0012(8)
C9 0.0173(10) 0.0213(11) 0.0182(10) -0.0064(8) -0.0016(8) -0.0007(8)
C10 0.0268(12) 0.0218(11) 0.0241(11) -0.0051(9) -0.0062(9) -0.0028(9)
C11 0.0218(11) 0.0224(11) 0.0216(11) -0.0071(9) -0.0017(9) -0.0053(9)
C12 0.0282(12) 0.0249(12) 0.0243(12) -0.0036(9) -0.0045(10) -0.0064(10)
C13 0.0318(13) 0.0225(12) 0.0318(13) -0.0075(10) -0.0031(11) -0.0061(10)
C14 0.0278(12) 0.0290(13) 0.0279(12) -0.0120(10) -0.0026(10) -0.0084(10)
C15 0.0262(12) 0.0301(13) 0.0223(11) -0.0090(10) -0.0039(9) -0.0045(10)
C16 0.0208(11) 0.0272(12) 0.0205(11) -0.0069(9) -0.0020(9) -0.0054(9)
C17 0.0191(11) 0.0248(11) 0.0218(11) -0.0074(9) -0.0019(8) -0.0038(9)
C18 0.0265(12) 0.0290(13) 0.0230(11) -0.0079(10) -0.0035(9) -0.0045(10)
C19 0.0272(13) 0.0264(13) 0.0288(13) -0.0047(10) -0.0044(10) -0.0013(10)
C20 0.0262(12) 0.0232(12) 0.0318(13) -0.0084(10) -0.0031(10) -0.0026(10)
C21 0.0226(11) 0.0271(12) 0.0258(12) -0.0109(10) -0.0016(9) -0.0046(9)
C22 0.0181(10) 0.0235(11) 0.0219(11) -0.0058(9) -0.0015(8) -0.0046(9)
C23 0.0434(16) 0.0324(14) 0.0355(14) -0.0175(12) -0.0056(12) -0.0074(12)
C24 0.0443(16) 0.0282(14) 0.0333(14) -0.0031(11) -0.0108(12) 0.0001(12)
C25 0.0276(12) 0.0291(13) 0.0267(12) -0.0120(10) -0.0043(10) -0.0039(10)
C26 0.0259(12) 0.0321(13) 0.0187(11) -0.0081(10) -0.0038(9) -0.0001(10)
C27 0.0223(11) 0.0255(12) 0.0189(10) -0.0024(9) -0.0021(9) -0.0032(9)
C28 0.0278(12) 0.0256(12) 0.0300(13) -0.0099(10) -0.0026(10) -0.0039(10)
C1A 0.0205(11) 0.0280(12) 0.0226(11) -0.0082(9) -0.0027(9) 0.0015(9)
C2A 0.0210(11) 0.0343(14) 0.0228(11) -0.0051(10) 0.0013(9) -0.0055(10)
C3A 0.0250(12) 0.0281(13) 0.0287(12) -0.0048(10) -0.0039(10) -0.0082(10)
C4A 0.0225(11) 0.0248(12) 0.0229(11) -0.0074(9) -0.0045(9) -0.0037(9)
C5A 0.0179(10) 0.0228(11) 0.0185(10) -0.0055(8) -0.0055(8) 0.0012(8)
C6A 0.0216(11) 0.0253(12) 0.0162(10) -0.0039(9) -0.0034(8) -0.0027(9)
C7A 0.0212(11) 0.0216(11) 0.0209(11) -0.0002(9) -0.0045(9) 0.0008(9)
C8A 0.0236(11) 0.0190(11) 0.0248(11) -0.0047(9) -0.0021(9) 0.0022(9)
C9A 0.0189(11) 0.0246(11) 0.0209(11) -0.0046(9) -0.0044(8) 0.0005(9)
C10A 0.0292(13) 0.0255(12) 0.0281(12) 0.0001(10) 0.0011(10) -0.0011(10)
C11A 0.0203(11) 0.0257(12) 0.0305(13) -0.0062(10) 0.0063(9) -0.0024(9)
C12A 0.0233(12) 0.0268(13) 0.0327(13) -0.0086(10) 0.0042(10) -0.0041(10)
C13A 0.0265(13) 0.0283(13) 0.0371(14) -0.0029(11) 0.0035(11) -0.0048(10)
C14A 0.0278(13) 0.0230(13) 0.0466(16) -0.0035(11) 0.0081(12) -0.0052(10)
C15A 0.0368(15) 0.0246(13) 0.0389(15) -0.0085(11) 0.0141(12) -0.0069(11)
C16A 0.0267(12) 0.0265(13) 0.0334(13) -0.0091(10) 0.0097(10) -0.0057(10)
C17A 0.0315(13) 0.0311(13) 0.0301(13) -0.0099(11) 0.0104(11) -0.0064(11)
C18A 0.0448(16) 0.0328(14) 0.0341(14) -0.0151(12) 0.0125(12) -0.0093(12)
C19A 0.0478(17) 0.0414(16) 0.0273(13) -0.0125(12) 0.0094(12) -0.0152(13)
C20A 0.0431(16) 0.0425(16) 0.0243(13) -0.0073(12) 0.0049(11) -0.0065(13)
C21A 0.0376(15) 0.0351(14) 0.0245(12) -0.0072(11) 0.0025(11) -0.0022(12)
C22A 0.0283(13) 0.0325(13) 0.0253(12) -0.0110(10) 0.0058(10) -0.0030(10)
C23A 0.0472(18) 0.0259(14) 0.058(2) -0.0014(14) 0.0067(15) -0.0003(13)
C24A 0.073(2) 0.055(2) 0.0303(15) -0.0173(14) 0.0064(15) -0.0179(18)
C1S 0.063(2) 0.0274(15) 0.060(2) -0.0084(14) -0.0033(17) -0.0091(15)
C2S 0.062(2) 0.0395(18) 0.060(2) -0.0082(16) -0.0029(18) -0.0075(16)
C3S 0.060(2) 0.072(3) 0.067(3) -0.012(2) -0.012(2) -0.009(2)
C4S 0.051(2) 0.067(3) 0.075(3) -0.016(2) -0.008(2) -0.0094(19)
C5S 0.086(3) 0.059(2) 0.056(2) -0.0245(19) 0.010(2) -0.025(2)
C6S 0.065(2) 0.0435(19) 0.053(2) -0.0077(16) -0.0098(18) -0.0164(17)
C7S 0.055(2) 0.0342(18) 0.122(4) -0.015(2) -0.007(2) -0.0034(16)

loop_
_atom_type_symbol
_atom_type_description
_atom_type_scat_dispersion_real
_atom_type_scat_dispersion_imag
_atom_type_scat_source
C C 0.0033 0.0016 'International Tables Vol C Tables 4.2.6.8 and 6.1.1.4'
H H 0.0000 0.0000 'International Tables Vol C Tables 4.2.6.8 and 6.1.1.4'
N N 0.0061 0.0033 'International Tables Vol C Tables 4.2.6.8 and 6.1.1.4'
Si Si 0.0817 0.0704 'International Tables Vol C Tables 4.2.6.8 and 6.1.1.4'
Zr Zr -2.9673 0.5597 'International Tables Vol C Tables 4.2.6.8 and 6.1.1.4'

loop_
_geom_angle_atom_site_label_1
_geom_angle_atom_site_label_2
_geom_angle_atom_site_label_3
_geom_angle
_geom_angle_site_symmetry_1
_geom_angle_site_symmetry_3
_geom_angle_publ_flag
C28 Zr1 C27 97.44(9) . . ?
C28 Zr1 C6A 126.67(8) . . ?
C27 Zr1 C6A 119.44(8) . . ?
C28 Zr1 C6 127.64(8) . . ?
C27 Zr1 C6 116.98(8) . . ?
C6A Zr1 C6 69.69(7) . . ?
C28 Zr1 C7 130.91(8) . . ?
C27 Zr1 C7 84.89(8) . . ?
C6A Zr1 C7 92.00(7) . . ?
C6 Zr1 C7 33.15(7) . . ?
C28 Zr1 C5A 129.47(8) . . ?
C27 Zr1 C5A 87.33(8) . . ?
C6A Zr1 C5A 33.65(7) . . ?
C6 Zr1 C5A 92.34(7) . . ?
C7 Zr1 C5A 99.59(7) . . ?
C28 Zr1 C7A 93.21(8) . . ?
C27 Zr1 C7A 135.59(8) . . ?
C6A Zr1 C7A 33.48(7) . . ?
C6 Zr1 C7A 88.41(7) . . ?
C7 Zr1 C7A 118.88(7) . . ?
C5A Zr1 C7A 53.92(7) . . ?
C28 Zr1 C8 99.90(8) . . ?
C27 Zr1 C8 78.82(8) . . ?
C6A Zr1 C8 122.70(7) . . ?
C6 Zr1 C8 54.83(7) . . ?
C7 Zr1 C8 32.21(7) . . ?
C5A Zr1 C8 130.15(7) . . ?
C7A Zr1 C8 141.19(7) . . ?
C28 Zr1 C5 94.33(8) . . ?
C27 Zr1 C5 131.99(8) . . ?
C6A Zr1 C5 88.19(7) . . ?
C6 Zr1 C5 33.31(7) . . ?
C7 Zr1 C5 53.52(7) . . ?
C5A Zr1 C5 119.10(7) . . ?
C7A Zr1 C5 89.61(7) . . ?
C8 Zr1 C5 53.30(7) . . ?
C28 Zr1 C8A 78.44(8) . . ?
C27 Zr1 C8A 109.85(8) . . ?
C6A Zr1 C8A 54.44(7) . . ?
C6 Zr1 C8A 119.45(7) . . ?
C7 Zr1 C8A 146.44(7) . . ?
C5A Zr1 C8A 53.21(7) . . ?
C7A Zr1 C8A 31.48(7) . . ?
C8 Zr1 C8A 171.28(7) . . ?
C5 Zr1 C8A 118.09(7) . . ?
C28 Zr1 C9 79.78(8) . . ?
C27 Zr1 C9 105.46(8) . . ?
C6A Zr1 C9 119.94(7) . . ?
C6 Zr1 C9 54.69(7) . . ?
C7 Zr1 C9 52.92(7) . . ?
C5A Zr1 C9 147.01(7) . . ?
C7A Zr1 C9 118.85(7) . . ?
C8 Zr1 C9 31.66(7) . . ?
C5 Zr1 C9 32.25(6) . . ?
C8A Zr1 C9 140.38(7) . . ?
C28 Zr1 C9A 98.16(8) . . ?
C27 Zr1 C9A 83.62(8) . . ?
C6A Zr1 C9A 54.31(7) . . ?
C6 Zr1 C9A 122.46(7) . . ?
C7 Zr1 C9A 130.64(7) . . ?
C5A Zr1 C9A 32.14(7) . . ?
C7A Zr1 C9A 52.16(7) . . ?
C8 Zr1 C9A 156.22(7) . . ?
C5 Zr1 C9A 140.15(7) . . ?
C8A Zr1 C9A 31.16(7) . . ?
C9 Zr1 C9A 170.84(7) . . ?
C25 Si1 C26 105.97(11) . . ?
C25 Si1 C6A 112.37(11) . . ?
C26 Si1 C6A 113.07(11) . . ?
C25 Si1 C6 113.93(11) . . ?
C26 Si1 C6 114.21(11) . . ?
C6A Si1 C6 97.45(10) . . ?
C22 N1 C11 107.80(18) . . ?
C22 N1 C1 126.56(19) . . ?
C11 N1 C1 125.47(19) . . ?
C11A N1A C22A 108.5(2) . . ?
C11A N1A C1A 125.4(2) . . ?
C22A N1A C1A 125.9(2) . . ?
C2 C1 N1 120.1(2) . . ?
C2 C1 C9 119.4(2) . . ?
N1 C1 C9 120.6(2) . . ?
C1 C2 C3 120.8(2) . . ?
C1 C2 H2A 119.6 . . ?
C3 C2 H2A 119.6 . . ?
C4 C3 C2 121.8(2) . . ?
C4 C3 H3A 119.1 . . ?
C2 C3 H3A 119.1 . . ?
C3 C4 C5 119.7(2) . . ?
C3 C4 H4A 120.2 . . ?
C5 C4 H4A 120.2 . . ?
C4 C5 C9 118.6(2) . . ?
C4 C5 C6 132.6(2) . . ?
C9 C5 C6 108.74(19) . . ?
C4 C5 Zr1 121.64(15) . . ?
C9 C5 Zr1 76.17(12) . . ?
C6 C5 Zr1 70.30(12) . . ?
C7 C6 C5 105.41(18) . . ?
C7 C6 Si1 125.72(17) . . ?
C5 C6 Si1 124.37(16) . . ?
C7 C6 Zr1 74.63(12) . . ?
C5 C6 Zr1 76.39(12) . . ?
Si1 C6 Zr1 95.80(9) . . ?
C8 C7 C6 109.98(19) . . ?
C8 C7 C10 123.1(2) . . ?
C6 C7 C10 126.9(2) . . ?
C8 C7 Zr1 75.38(12) . . ?
C6 C7 Zr1 72.22(12) . . ?
C10 C7 Zr1 118.28(15) . . ?
C7 C8 C9 108.72(19) . . ?
C7 C8 Zr1 72.41(12) . . ?
C9 C8 Zr1 76.94(13) . . ?
C7 C8 H8A 125.2 . . ?
C9 C8 H8A 125.2 . . ?
Zr1 C8 H8A 125.2 . . ?
C8 C9 C1 133.3(2) . . ?
C8 C9 C5 106.96(19) . . ?
C1 C9 C5 119.8(2) . . ?
C8 C9 Zr1 71.40(12) . . ?
C1 C9 Zr1 123.50(15) . . ?
C5 C9 Zr1 71.58(12) . . ?
C7 C10 H10A 109.5 . . ?
C7 C10 H10B 109.5 . . ?
H10A C10 H10B 109.5 . . ?
C7 C10 H10C 109.5 . . ?
H10A C10 H10C 109.5 . . ?
H10B C10 H10C 109.5 . . ?
C12 C11 C16 120.9(2) . . ?
C12 C11 N1 130.3(2) . . ?
C16 C11 N1 108.8(2) . . ?
C13 C12 C11 118.3(2) . . ?
C13 C12 H12A 120.8 . . ?
C11 C12 H12A 120.8 . . ?
C12 C13 C14 122.1(2) . . ?
C12 C13 H13A 119.0 . . ?
C14 C13 H13A 119.0 . . ?
C15 C14 C13 119.0(2) . . ?
C15 C14 C23 120.8(2) . . ?
C13 C14 C23 120.1(2) . . ?
C14 C15 C16 119.9(2) . . ?
C14 C15 H15A 120.0 . . ?
C16 C15 H15A 120.0 . . ?
C15 C16 C11 119.8(2) . . ?
C15 C16 C17 132.7(2) . . ?
C11 C16 C17 107.50(19) . . ?
C18 C17 C22 119.7(2) . . ?
C18 C17 C16 133.4(2) . . ?
C22 C17 C16 106.8(2) . . ?
C19 C18 C17 120.2(2) . . ?
C19 C18 H18A 119.9 . . ?
C17 C18 H18A 119.9 . . ?
C18 C19 C20 118.6(2) . . ?
C18 C19 C24 121.1(2) . . ?
C20 C19 C24 120.3(2) . . ?
C21 C20 C19 122.8(2) . . ?
C21 C20 H20A 118.6 . . ?
C19 C20 H20A 118.6 . . ?
C20 C21 C22 117.6(2) . . ?
C20 C21 H21A 121.2 . . ?
C22 C21 H21A 121.2 . . ?
C21 C22 N1 129.8(2) . . ?
C21 C22 C17 120.9(2) . . ?
N1 C22 C17 109.04(19) . . ?
C14 C23 H23A 109.5 . . ?
C14 C23 H23B 109.5 . . ?
H23A C23 H23B 109.5 . . ?
C14 C23 H23C 109.5 . . ?
H23A C23 H23C 109.5 . . ?
H23B C23 H23C 109.5 . . ?
C19 C24 H24A 109.5 . . ?
C19 C24 H24B 109.5 . . ?
H24A C24 H24B 109.5 . . ?
C19 C24 H24C 109.5 . . ?
H24A C24 H24C 109.5 . . ?
H24B C24 H24C 109.5 . . ?
Si1 C25 H25A 109.5 . . ?
Si1 C25 H25B 109.5 . . ?
H25A C25 H25B 109.5 . . ?
Si1 C25 H25C 109.5 . . ?
H25A C25 H25C 109.5 . . ?
H25B C25 H25C 109.5 . . ?
Si1 C26 H26A 109.5 . . ?
Si1 C26 H26B 109.5 . . ?
H26A C26 H26B 109.5 . . ?
Si1 C26 H26C 109.5 . . ?
H26A C26 H26C 109.5 . . ?
H26B C26 H26C 109.5 . . ?
Zr1 C27 H27A 109.5 . . ?
Zr1 C27 H27B 109.5 . . ?
H27A C27 H27B 109.5 . . ?
Zr1 C27 H27C 109.5 . . ?
H27A C27 H27C 109.5 . . ?
H27B C27 H27C 109.5 . . ?
Zr1 C28 H28A 109.5 . . ?
Zr1 C28 H28B 109.5 . . ?
H28A C28 H28B 109.5 . . ?
Zr1 C28 H28C 109.5 . . ?
H28A C28 H28C 109.5 . . ?
H28B C28 H28C 109.5 . . ?
C2A C1A C9A 119.3(2) . . ?
C2A C1A N1A 121.4(2) . . ?
C9A C1A N1A 119.3(2) . . ?
C1A C2A C3A 120.4(2) . . ?
C1A C2A H2AA 119.8 . . ?
C3A C2A H2AA 119.8 . . ?
C4A C3A C2A 121.9(2) . . ?
C4A C3A H3AA 119.0 . . ?
C2A C3A H3AA 119.0 . . ?
C3A C4A C5A 119.5(2) . . ?
C3A C4A H4AA 120.2 . . ?
C5A C4A H4AA 120.2 . . ?
C4A C5A C9A 118.6(2) . . ?
C4A C5A C6A 133.3(2) . . ?
C9A C5A C6A 108.1(2) . . ?
C4A C5A Zr1 118.10(15) . . ?
C9A C5A Zr1 77.95(13) . . ?
C6A C5A Zr1 70.64(12) . . ?
C7A C6A C5A 105.41(19) . . ?
C7A C6A Si1 124.86(17) . . ?
C5A C6A Si1 125.99(17) . . ?
C7A C6A Zr1 76.14(12) . . ?
C5A C6A Zr1 75.72(12) . . ?
Si1 C6A Zr1 96.73(9) . . ?
C8A C7A C6A 109.7(2) . . ?
C8A C7A C10A 122.0(2) . . ?
C6A C7A C10A 128.2(2) . . ?
C8A C7A Zr1 76.96(13) . . ?
C6A C7A Zr1 70.39(12) . . ?
C10A C7A Zr1 121.15(16) . . ?
C7A C8A C9A 108.4(2) . . ?
C7A C8A Zr1 71.55(13) . . ?
C9A C8A Zr1 75.50(13) . . ?
C7A C8A H8AA 125.5 . . ?
C9A C8A H8AA 125.5 . . ?
Zr1 C8A H8AA 125.5 . . ?
C8A C9A C1A 131.6(2) . . ?
C8A C9A C5A 108.2(2) . . ?
C1A C9A C5A 120.2(2) . . ?
C8A C9A Zr1 73.34(13) . . ?
C1A C9A Zr1 123.15(15) . . ?
C5A C9A Zr1 69.90(12) . . ?
C7A C10A H10D 109.5 . . ?
C7A C10A H10E 109.5 . . ?
H10D C10A H10E 109.5 . . ?
C7A C10A H10F 109.5 . . ?
H10D C10A H10F 109.5 . . ?
H10E C10A H10F 109.5 . . ?
N1A C11A C12A 130.1(2) . . ?
N1A C11A C16A 108.7(2) . . ?
C12A C11A C16A 121.2(2) . . ?
C13A C12A C11A 117.9(2) . . ?
C13A C12A H12B 121.0 . . ?
C11A C12A H12B 121.0 . . ?
C12A C13A C14A 122.2(3) . . ?
C12A C13A H13B 118.9 . . ?
C14A C13A H13B 118.9 . . ?
C15A C14A C13A 119.2(2) . . ?
C15A C14A C23A 119.9(3) . . ?
C13A C14A C23A 120.9(3) . . ?
C14A C15A C16A 120.4(3) . . ?
C14A C15A H15B 119.8 . . ?
C16A C15A H15B 119.8 . . ?
C15A C16A C11A 119.1(3) . . ?
C15A C16A C17A 133.8(2) . . ?
C11A C16A C17A 107.1(2) . . ?
C18A C17A C22A 119.3(3) . . ?
C18A C17A C16A 133.7(3) . . ?
C22A C17A C16A 106.9(2) . . ?
C19A C18A C17A 120.3(3) . . ?
C19A C18A H18B 119.8 . . ?
C17A C18A H18B 119.8 . . ?
C18A C19A C20A 119.1(3) . . ?
C18A C19A C24A 120.8(3) . . ?
C20A C19A C24A 120.0(3) . . ?
C21A C20A C19A 122.4(3) . . ?
C21A C20A H20B 118.8 . . ?
C19A C20A H20B 118.8 . . ?
C20A C21A C22A 117.5(3) . . ?
C20A C21A H21B 121.3 . . ?
C22A C21A H21B 121.3 . . ?
C21A C22A N1A 129.9(2) . . ?
C21A C22A C17A 121.4(2) . . ?
N1A C22A C17A 108.7(2) . . ?
C14A C23A H23D 109.5 . . ?
C14A C23A H23E 109.5 . . ?
H23D C23A H23E 109.5 . . ?
C14A C23A H23F 109.5 . . ?
H23D C23A H23F 109.5 . . ?
H23E C23A H23F 109.5 . . ?
C19A C24A H24D 109.5 . . ?
C19A C24A H24E 109.5 . . ?
H24D C24A H24E 109.5 . . ?
C19A C24A H24F 109.5 . . ?
H24D C24A H24F 109.5 . . ?
H24E C24A H24F 109.5 . . ?
C2S C1S C6S 120.0(4) . . ?
C2S C1S C7S 119.5(4) . . ?
C6S C1S C7S 120.5(4) . . ?
C1S C2S C3S 120.3(4) . . ?
C1S C2S H2SA 119.9 . . ?
C3S C2S H2SA 119.9 . . ?
C2S C3S C4S 121.9(4) . . ?
C2S C3S H3SA 119.0 . . ?
C4S C3S H3SA 119.0 . . ?
C5S C4S C3S 117.1(4) . . ?
C5S C4S H4SA 121.4 . . ?
C3S C4S H4SA 121.4 . . ?
C4S C5S C6S 121.1(4) . . ?
C4S C5S H5SA 119.5 . . ?
C6S C5S H5SA 119.5 . . ?
C1S C6S C5S 119.5(3) . . ?
C1S C6S H6SA 120.2 . . ?
C5S C6S H6SA 120.2 . . ?
C1S C7S H7SA 109.5 . . ?
C1S C7S H7SB 109.5 . . ?
H7SA C7S H7SB 109.5 . . ?
C1S C7S H7SC 109.5 . . ?
H7SA C7S H7SC 109.5 . . ?
H7SB C7S H7SC 109.5 . . ?

loop_
_geom_bond_atom_site_label_1
_geom_bond_atom_site_label_2
_geom_bond_distance
_geom_bond_site_symmetry_2
_geom_bond_publ_flag
Zr1 C28 2.244(2) . ?
Zr1 C27 2.260(2) . ?
Zr1 C6A 2.474(2) . ?
Zr1 C6 2.495(2) . ?
Zr1 C7 2.527(2) . ?
Zr1 C5A 2.541(2) . ?
Zr1 C7A 2.550(2) . ?
Zr1 C8 2.565(2) . ?
Zr1 C5 2.576(2) . ?
Zr1 C8A 2.619(2) . ?
Zr1 C9 2.636(2) . ?
Zr1 C9A 2.646(2) . ?
Si1 C25 1.864(2) . ?
Si1 C26 1.866(2) . ?
Si1 C6A 1.884(2) . ?
Si1 C6 1.893(2) . ?
N1 C22 1.404(3) . ?
N1 C11 1.409(3) . ?
N1 C1 1.423(3) . ?
N1A C11A 1.388(3) . ?
N1A C22A 1.405(3) . ?
N1A C1A 1.425(3) . ?
C1 C2 1.366(3) . ?
C1 C9 1.429(3) . ?
C2 C3 1.421(3) . ?
C2 H2A 0.9500 . ?
C3 C4 1.365(3) . ?
C3 H3A 0.9500 . ?
C4 C5 1.422(3) . ?
C4 H4A 0.9500 . ?
C5 C9 1.449(3) . ?
C5 C6 1.456(3) . ?
C6 C7 1.433(3) . ?
C7 C8 1.413(3) . ?
C7 C10 1.506(3) . ?
C8 C9 1.421(3) . ?
C8 H8A 1.0000 . ?
C10 H10A 0.9800 . ?
C10 H10B 0.9800 . ?
C10 H10C 0.9800 . ?
C11 C12 1.386(3) . ?
C11 C16 1.404(3) . ?
C12 C13 1.386(3) . ?
C12 H12A 0.9500 . ?
C13 C14 1.403(3) . ?
C13 H13A 0.9500 . ?
C14 C15 1.384(3) . ?
C14 C23 1.520(3) . ?
C15 C16 1.401(3) . ?
C15 H15A 0.9500 . ?
C16 C17 1.442(3) . ?
C17 C18 1.400(3) . ?
C17 C22 1.412(3) . ?
C18 C19 1.383(3) . ?
C18 H18A 0.9500 . ?
C19 C20 1.412(3) . ?
C19 C24 1.511(3) . ?
C20 C21 1.386(3) . ?
C20 H20A 0.9500 . ?
C21 C22 1.394(3) . ?
C21 H21A 0.9500 . ?
C23 H23A 0.9800 . ?
C23 H23B 0.9800 . ?
C23 H23C 0.9800 . ?
C24 H24A 0.9800 . ?
C24 H24B 0.9800 . ?
C24 H24C 0.9800 . ?
C25 H25A 0.9800 . ?
C25 H25B 0.9800 . ?
C25 H25C 0.9800 . ?
C26 H26A 0.9800 . ?
C26 H26B 0.9800 . ?
C26 H26C 0.9800 . ?
C27 H27A 0.9800 . ?
C27 H27B 0.9800 . ?
C27 H27C 0.9800 . ?
C28 H28A 0.9800 . ?
C28 H28B 0.9800 . ?
C28 H28C 0.9800 . ?
C1A C2A 1.371(3) . ?
C1A C9A 1.424(3) . ?
C2A C3A 1.414(3) . ?
C2A H2AA 0.9500 . ?
C3A C4A 1.375(3) . ?
C3A H3AA 0.9500 . ?
C4A C5A 1.419(3) . ?
C4A H4AA 0.9500 . ?
C5A C9A 1.440(3) . ?
C5A C6A 1.453(3) . ?
C6A C7A 1.449(3) . ?
C7A C8A 1.404(3) . ?
C7A C10A 1.503(3) . ?
C8A C9A 1.414(3) . ?
C8A H8AA 1.0000 . ?
C10A H10D 0.9800 . ?
C10A H10E 0.9800 . ?
C10A H10F 0.9800 . ?
C11A C12A 1.392(4) . ?
C11A C16A 1.414(3) . ?
C12A C13A 1.381(3) . ?
C12A H12B 0.9500 . ?
C13A C14A 1.404(4) . ?
C13A H13B 0.9500 . ?
C14A C15A 1.381(4) . ?
C14A C23A 1.518(4) . ?
C15A C16A 1.394(4) . ?
C15A H15B 0.9500 . ?
C16A C17A 1.443(4) . ?
C17A C18A 1.399(4) . ?
C17A C22A 1.407(4) . ?
C18A C19A 1.375(4) . ?
C18A H18B 0.9500 . ?
C19A C20A 1.405(4) . ?
C19A C24A 1.507(4) . ?
C20A C21A 1.388(4) . ?
C20A H20B 0.9500 . ?
C21A C22A 1.393(4) . ?
C21A H21B 0.9500 . ?
C23A H23D 0.9800 . ?
C23A H23E 0.9800 . ?
C23A H23F 0.9800 . ?
C24A H24D 0.9800 . ?
C24A H24E 0.9800 . ?
C24A H24F 0.9800 . ?
C1S C2S 1.330(5) . ?
C1S C6S 1.392(5) . ?
C1S C7S 1.506(5) . ?
C2S C3S 1.381(5) . ?
C2S H2SA 0.9500 . ?
C3S C4S 1.396(6) . ?
C3S H3SA 0.9500 . ?
C4S C5S 1.361(5) . ?
C4S H4SA 0.9500 . ?
C5S C6S 1.401(5) . ?
C5S H5SA 0.9500 . ?
C6S H6SA 0.9500 . ?
C7S H7SA 0.9800 . ?
C7S H7SB 0.9800 . ?
C7S H7SC 0.9800 . ?

loop_
_geom_torsion_atom_site_label_1
_geom_torsion_atom_site_label_2
_geom_torsion_atom_site_label_3
_geom_torsion_atom_site_label_4
_geom_torsion
_geom_torsion_site_symmetry_1
_geom_torsion_site_symmetry_2
_geom_torsion_site_symmetry_3
_geom_torsion_site_symmetry_4
_geom_torsion_publ_flag
C22 N1 C1 C2 129.6(2) . . . . ?
C11 N1 C1 C2 -45.1(3) . . . . ?
C22 N1 C1 C9 -51.3(3) . . . . ?
C11 N1 C1 C9 134.0(2) . . . . ?
N1 C1 C2 C3 179.0(2) . . . . ?
C9 C1 C2 C3 -0.1(3) . . . . ?
C1 C2 C3 C4 0.7(4) . . . . ?
C2 C3 C4 C5 -1.0(4) . . . . ?
C3 C4 C5 C9 0.6(3) . . . . ?
C3 C4 C5 C6 178.1(2) . . . . ?
C3 C4 C5 Zr1 -90.3(2) . . . . ?
C4 C5 C6 C7 -175.1(2) . . . . ?
C9 C5 C6 C7 2.5(2) . . . . ?
Zr1 C5 C6 C7 69.54(14) . . . . ?
C4 C5 C6 Si1 27.6(4) . . . . ?
C9 C5 C6 Si1 -154.80(16) . . . . ?
Zr1 C5 C6 Si1 -87.73(16) . . . . ?
C4 C5 C6 Zr1 115.3(3) . . . . ?
C9 C5 C6 Zr1 -67.07(15) . . . . ?
C25 Si1 C6 C7 38.5(2) . . . . ?
C26 Si1 C6 C7 160.48(18) . . . . ?
C6A Si1 C6 C7 -80.0(2) . . . . ?
C25 Si1 C6 C5 -168.81(18) . . . . ?
C26 Si1 C6 C5 -46.8(2) . . . . ?
C6A Si1 C6 C5 72.6(2) . . . . ?
C25 Si1 C6 Zr1 113.73(10) . . . . ?
C26 Si1 C6 Zr1 -124.30(10) . . . . ?
C6A Si1 C6 Zr1 -4.83(10) . . . . ?
C5 C6 C7 C8 -4.3(2) . . . . ?
Si1 C6 C7 C8 152.58(17) . . . . ?
Zr1 C6 C7 C8 66.51(16) . . . . ?
C5 C6 C7 C10 176.8(2) . . . . ?
Si1 C6 C7 C10 -26.4(3) . . . . ?
Zr1 C6 C7 C10 -112.4(2) . . . . ?
C5 C6 C7 Zr1 -70.79(14) . . . . ?
Si1 C6 C7 Zr1 86.07(16) . . . . ?
C6 C7 C8 C9 4.6(3) . . . . ?
C10 C7 C8 C9 -176.5(2) . . . . ?
Zr1 C7 C8 C9 69.04(16) . . . . ?
C6 C7 C8 Zr1 -64.49(15) . . . . ?
C10 C7 C8 Zr1 114.5(2) . . . . ?
C7 C8 C9 C1 175.1(2) . . . . ?
Zr1 C8 C9 C1 -118.9(3) . . . . ?
C7 C8 C9 C5 -2.9(2) . . . . ?
Zr1 C8 C9 C5 63.18(15) . . . . ?
C7 C8 C9 Zr1 -66.04(15) . . . . ?
C2 C1 C9 C8 -177.9(2) . . . . ?
N1 C1 C9 C8 3.0(4) . . . . ?
C2 C1 C9 C5 -0.1(3) . . . . ?
N1 C1 C9 C5 -179.25(19) . . . . ?
C2 C1 C9 Zr1 86.5(2) . . . . ?
N1 C1 C9 Zr1 -92.6(2) . . . . ?
C4 C5 C9 C8 178.2(2) . . . . ?
C6 C5 C9 C8 0.2(2) . . . . ?
Zr1 C5 C9 C8 -63.06(15) . . . . ?
C4 C5 C9 C1 -0.1(3) . . . . ?
C6 C5 C9 C1 -178.1(2) . . . . ?
Zr1 C5 C9 C1 118.66(19) . . . . ?
C4 C5 C9 Zr1 -118.8(2) . . . . ?
C6 C5 C9 Zr1 63.25(15) . . . . ?
C22 N1 C11 C12 -179.0(2) . . . . ?
C1 N1 C11 C12 -3.4(4) . . . . ?
C22 N1 C11 C16 2.5(3) . . . . ?
C1 N1 C11 C16 178.1(2) . . . . ?
C16 C11 C12 C13 0.0(4) . . . . ?
N1 C11 C12 C13 -178.4(2) . . . . ?
C11 C12 C13 C14 0.0(4) . . . . ?
C12 C13 C14 C15 -0.2(4) . . . . ?
C12 C13 C14 C23 179.5(2) . . . . ?
C13 C14 C15 C16 0.4(4) . . . . ?
C23 C14 C15 C16 -179.4(2) . . . . ?
C14 C15 C16 C11 -0.4(4) . . . . ?
C14 C15 C16 C17 -179.9(2) . . . . ?
C12 C11 C16 C15 0.2(4) . . . . ?
N1 C11 C16 C15 178.8(2) . . . . ?
C12 C11 C16 C17 179.8(2) . . . . ?
N1 C11 C16 C17 -1.5(3) . . . . ?
C15 C16 C17 C18 1.2(5) . . . . ?
C11 C16 C17 C18 -178.4(3) . . . . ?
C15 C16 C17 C22 179.5(3) . . . . ?
C11 C16 C17 C22 -0.1(3) . . . . ?
C22 C17 C18 C19 -1.8(4) . . . . ?
C16 C17 C18 C19 176.3(3) . . . . ?
C17 C18 C19 C20 -2.1(4) . . . . ?
C17 C18 C19 C24 178.0(2) . . . . ?
C18 C19 C20 C21 2.8(4) . . . . ?
C24 C19 C20 C21 -177.2(2) . . . . ?
C19 C20 C21 C22 0.5(4) . . . . ?
C20 C21 C22 N1 -178.4(2) . . . . ?
C20 C21 C22 C17 -4.5(3) . . . . ?
C11 N1 C22 C21 171.8(2) . . . . ?
C1 N1 C22 C21 -3.7(4) . . . . ?
C11 N1 C22 C17 -2.6(2) . . . . ?
C1 N1 C22 C17 -178.1(2) . . . . ?
C18 C17 C22 C21 5.3(3) . . . . ?
C16 C17 C22 C21 -173.3(2) . . . . ?
C18 C17 C22 N1 -179.7(2) . . . . ?
C16 C17 C22 N1 1.7(3) . . . . ?
C11A N1A C1A C2A 109.4(3) . . . . ?
C22A N1A C1A C2A -67.4(3) . . . . ?
C11A N1A C1A C9A -68.9(3) . . . . ?
C22A N1A C1A C9A 114.2(3) . . . . ?
C9A C1A C2A C3A -0.1(4) . . . . ?
N1A C1A C2A C3A -178.5(2) . . . . ?
C1A C2A C3A C4A 0.8(4) . . . . ?
C2A C3A C4A C5A -0.1(4) . . . . ?
C3A C4A C5A C9A -1.2(3) . . . . ?
C3A C4A C5A C6A 178.3(2) . . . . ?
C3A C4A C5A Zr1 -92.4(2) . . . . ?
C4A C5A C6A C7A -178.3(2) . . . . ?
C9A C5A C6A C7A 1.3(2) . . . . ?
Zr1 C5A C6A C7A 70.94(14) . . . . ?
C4A C5A C6A Si1 22.8(4) . . . . ?
C9A C5A C6A Si1 -157.62(16) . . . . ?
Zr1 C5A C6A Si1 -87.97(16) . . . . ?
C4A C5A C6A Zr1 110.8(3) . . . . ?
C9A C5A C6A Zr1 -69.65(15) . . . . ?
C25 Si1 C6A C7A 167.35(18) . . . . ?
C26 Si1 C6A C7A 47.4(2) . . . . ?
C6 Si1 C6A C7A -72.9(2) . . . . ?
C25 Si1 C6A C5A -37.7(2) . . . . ?
C26 Si1 C6A C5A -157.57(18) . . . . ?
C6 Si1 C6A C5A 82.1(2) . . . . ?
C25 Si1 C6A Zr1 -114.87(10) . . . . ?
C26 Si1 C6A Zr1 125.22(10) . . . . ?
C6 Si1 C6A Zr1 4.88(10) . . . . ?
C5A C6A C7A C8A -3.1(2) . . . . ?
Si1 C6A C7A C8A 156.10(17) . . . . ?
Zr1 C6A C7A C8A 67.52(16) . . . . ?
C5A C6A C7A C10A 174.6(2) . . . . ?
Si1 C6A C7A C10A -26.2(3) . . . . ?
Zr1 C6A C7A C10A -114.7(2) . . . . ?
C5A C6A C7A Zr1 -70.63(14) . . . . ?
Si1 C6A C7A Zr1 88.58(16) . . . . ?
C6A C7A C8A C9A 3.8(3) . . . . ?
C10A C7A C8A C9A -174.1(2) . . . . ?
Zr1 C7A C8A C9A 67.09(16) . . . . ?
C6A C7A C8A Zr1 -63.31(15) . . . . ?
C10A C7A C8A Zr1 118.8(2) . . . . ?
C7A C8A C9A C1A 175.7(2) . . . . ?
Zr1 C8A C9A C1A -119.8(3) . . . . ?
C7A C8A C9A C5A -2.9(3) . . . . ?
Zr1 C8A C9A C5A 61.59(15) . . . . ?
C7A C8A C9A Zr1 -64.49(16) . . . . ?
C2A C1A C9A C8A -179.6(2) . . . . ?
N1A C1A C9A C8A -1.2(4) . . . . ?
C2A C1A C9A C5A -1.2(3) . . . . ?
N1A C1A C9A C5A 177.2(2) . . . . ?
C2A C1A C9A Zr1 83.4(3) . . . . ?
N1A C1A C9A Zr1 -98.2(2) . . . . ?
C4A C5A C9A C8A -179.4(2) . . . . ?
C6A C5A C9A C8A 0.9(2) . . . . ?
Zr1 C5A C9A C8A -63.80(16) . . . . ?
C4A C5A C9A C1A 1.8(3) . . . . ?
C6A C5A C9A C1A -177.8(2) . . . . ?
Zr1 C5A C9A C1A 117.4(2) . . . . ?
C4A C5A C9A Zr1 -115.61(19) . . . . ?
C6A C5A C9A Zr1 64.75(14) . . . . ?
C22A N1A C11A C12A 179.1(2) . . . . ?
C1A N1A C11A C12A 1.8(4) . . . . ?
C22A N1A C11A C16A 0.3(3) . . . . ?
C1A N1A C11A C16A -177.0(2) . . . . ?
N1A C11A C12A C13A -177.3(2) . . . . ?
C16A C11A C12A C13A 1.4(4) . . . . ?
C11A C12A C13A C14A -0.2(4) . . . . ?
C12A C13A C14A C15A -0.6(4) . . . . ?
C12A C13A C14A C23A 179.6(2) . . . . ?
C13A C14A C15A C16A 0.2(4) . . . . ?
C23A C14A C15A C16A 180.0(2) . . . . ?
C14A C15A C16A C11A 1.0(4) . . . . ?
C14A C15A C16A C17A 178.9(3) . . . . ?
N1A C11A C16A C15A 177.1(2) . . . . ?
C12A C11A C16A C15A -1.8(4) . . . . ?
N1A C11A C16A C17A -1.3(3) . . . . ?
C12A C11A C16A C17A 179.7(2) . . . . ?
C15A C16A C17A C18A 5.1(5) . . . . ?
C11A C16A C17A C18A -176.8(3) . . . . ?
C15A C16A C17A C22A -176.3(3) . . . . ?
C11A C16A C17A C22A 1.9(3) . . . . ?
C22A C17A C18A C19A 0.1(4) . . . . ?
C16A C17A C18A C19A 178.7(3) . . . . ?
C17A C18A C19A C20A 0.9(4) . . . . ?
C17A C18A C19A C24A -178.6(3) . . . . ?
C18A C19A C20A C21A -1.1(4) . . . . ?
C24A C19A C20A C21A 178.4(3) . . . . ?
C19A C20A C21A C22A 0.2(4) . . . . ?
C20A C21A C22A N1A -177.0(3) . . . . ?
C20A C21A C22A C17A 0.9(4) . . . . ?
C11A N1A C22A C21A 179.0(3) . . . . ?
C1A N1A C22A C21A -3.8(4) . . . . ?
C11A N1A C22A C17A 0.9(3) . . . . ?
C1A N1A C22A C17A 178.2(2) . . . . ?
C18A C17A C22A C21A -1.0(4) . . . . ?
C16A C17A C22A C21A -179.9(2) . . . . ?
C18A C17A C22A N1A 177.2(2) . . . . ?
C16A C17A C22A N1A -1.7(3) . . . . ?
C6S C1S C2S C3S 3.0(5) . . . . ?
C7S C1S C2S C3S -177.6(3) . . . . ?
C1S C2S C3S C4S -2.1(6) . . . . ?
C2S C3S C4S C5S 1.5(6) . . . . ?
C3S C4S C5S C6S -2.0(6) . . . . ?
C2S C1S C6S C5S -3.4(5) . . . . ?
C7S C1S C6S C5S 177.2(3) . . . . ?
C4S C5S C6S C1S 3.0(5) . . . . ?
